data_7047545
loop_
_publ_author_name
'Thammavongsy, Zachary'
'Cunningham, Drew W.'
'Sutthirat, Natwara'
'Eisenhart, Reed J.'
'Ziller, Joseph W.'
'Yang, Jenny Y.'

_publ_section_title
;
 Adaptable ligand donor strength: tracking transannular bond interactions
 in tris(2-pyridylmethyl)-azaphosphatrane (TPAP).
;
_journal_issue 39
_journal_name_full 'Dalton transactions (Cambridge, England : 2003)'
_journal_page_first 14101
_journal_page_last 14110
_journal_paper_doi 10.1039/c8dt03180k
_journal_volume 47
_journal_year 2018
_chemical_formula_sum 'C24 H30 Cl Co N7 P'
_chemical_formula_weight 541.90
_chemical_name_common '[CoTPAP(Cl)] '
_chemical_name_systematic '[CoTPAP(Cl)] '
_space_group_crystal_system orthorhombic
_space_group_IT_number 61
_space_group_name_Hall '-P 2ac 2ab'
_space_group_name_H-M_alt 'P b c a'
_symmetry_space_group_name_Hall '-P 2ac 2ab'
_symmetry_space_group_name_H-M 'P b c a'
_atom_sites_solution_hydrogens geom
_atom_sites_solution_primary dual
_atom_sites_solution_secondary difmap
_audit_creation_method SHELXL-2014/7
_audit_update_record
;
2018-03-02 deposited with the CCDC.
2018-09-14 downloaded from the CCDC.
;
_cell_angle_alpha 90
_cell_angle_beta 90
_cell_angle_gamma 90
_cell_formula_units_Z 8
_cell_length_a 9.1020(16)
_cell_length_b 16.434(3)
_cell_length_c 33.454(6)
_cell_measurement_reflns_used 9922
_cell_measurement_temperature 133(2)
_cell_measurement_theta_max 28.81
_cell_measurement_theta_min 2.44
_cell_volume 5004.1(16)
_computing_cell_refinement 'Bruker SAINT 8.34a, 2013'
_computing_data_collection 'Bruker APEX2 2014.11-0, 2014'
_computing_data_reduction 'Bruker SAINT 8.34a, 2013'
_computing_molecular_graphics 'Bruker SHELXTL'
_computing_publication_material 'Bruker SHELXTL'
_computing_structure_refinement 'SHELXL-2014/7 (Sheldrick, 2014)'
_computing_structure_solution 'Bruker SHELXTL 2014/4'
_diffrn_ambient_temperature 133(2)
_diffrn_measured_fraction_theta_full 1.000
_diffrn_measured_fraction_theta_max 0.955
_diffrn_measurement_device_type 'Bruker SMART APEX II CCD'
_diffrn_measurement_method '\f and \w scans'
_diffrn_radiation_type MoK\a
_diffrn_radiation_wavelength 0.71073
_diffrn_reflns_av_R_equivalents 0.0358
_diffrn_reflns_av_unetI/netI 0.0207
_diffrn_reflns_Laue_measured_fraction_full 1.000
_diffrn_reflns_Laue_measured_fraction_max 0.955
_diffrn_reflns_limit_h_max 11
_diffrn_reflns_limit_h_min -11
_diffrn_reflns_limit_k_max 21
_diffrn_reflns_limit_k_min -22
_diffrn_reflns_limit_l_max 45
_diffrn_reflns_limit_l_min -45
_diffrn_reflns_number 56948
_diffrn_reflns_point_group_measured_fraction_full 1.000
_diffrn_reflns_point_group_measured_fraction_max 0.955
_diffrn_reflns_theta_full 25.500
_diffrn_reflns_theta_max 28.820
_diffrn_reflns_theta_min 1.217
_diffrn_source 'fine-focus sealed tube'
_exptl_absorpt_coefficient_mu 0.884
_exptl_absorpt_correction_T_max 0.7458
_exptl_absorpt_correction_T_min 0.6892
_exptl_absorpt_correction_type multi-scan
_exptl_absorpt_process_details 'Bruker SADABS 2014/5'
_exptl_crystal_colour purple
_exptl_crystal_density_diffrn 1.439
_exptl_crystal_density_meas ?
_exptl_crystal_density_method not_measured
_exptl_crystal_description irregular
_exptl_crystal_F_000 2256
_exptl_crystal_recrystallization_method 'Re-crystallisation from solvent: Diethyl Ether'
_exptl_crystal_size_max 0.301
_exptl_crystal_size_mid 0.180
_exptl_crystal_size_min 0.164
_refine_diff_density_max 0.698
_refine_diff_density_min -0.284
_refine_diff_density_rms 0.063
_refine_ls_extinction_method none
_refine_ls_goodness_of_fit_ref 1.052
_refine_ls_hydrogen_treatment constr
_refine_ls_matrix_type full
_refine_ls_number_parameters 307
_refine_ls_number_reflns 6257
_refine_ls_number_restraints 0
_refine_ls_restrained_S_all 1.052
_refine_ls_R_factor_all 0.0387
_refine_ls_R_factor_gt 0.0315
_refine_ls_shift/su_max 0.002
_refine_ls_shift/su_mean 0.000
_refine_ls_structure_factor_coef Fsqd
_refine_ls_weighting_details 'w=1/[\s^2^(Fo^2^)+(0.0343P)^2^+4.1355P] where P=(Fo^2^+2Fc^2^)/3'
_refine_ls_weighting_scheme calc
_refine_ls_wR_factor_gt 0.0745
_refine_ls_wR_factor_ref 0.0776
_reflns_Friedel_coverage 0.000
_reflns_number_gt 5454
_reflns_number_total 6257
_reflns_threshold_expression 'I > 2\s(I)'
_cod_data_source_file c8dt03180k2.cif
_cod_data_source_block jyy148
_cod_depositor_comments
;
The following automatic conversions were performed:

'_exptl_crystal_density_meas' value 'not_measured' was changed to '?'
- the value is perceived as not measured.

Automatic conversion script
Id: cif_fix_values 4973 2017-02-22 13:04:09Z antanas 

 Adding full bibliography for 7047545--7047550.cif.
;
_cod_database_code 7047545
_shelx_shelxl_version_number 2014/7
_shelx_space_group_comment
; 
The symmetry employed for this shelxl refinement is uniquely defined 
by the following loop, which should always be used as a source of 
symmetry information in preference to the above space-group names. 
They are only intended as comments. 
;
_shelx_estimated_absorpt_t_min 0.777
_shelx_estimated_absorpt_t_max 0.869
_exptl_absorpt_special_details
; 
Reflections not merged 
60785 Corrected reflections written to file jyy148s.hkl 
Estimated minimum and maximum transmission:  0.6892  0.7458 
The ratio (0.9241) of these values is more reliable than their absolute values 
Additional spherical absorption correction applied with mu*r =  0.2000 
Lambda/2 correction factor = 0.00150 
;

loop_
_space_group_symop_operation_xyz
'x, y, z'
'-x+1/2, -y, z+1/2'
'-x, y+1/2, -z+1/2'
'x+1/2, -y+1/2, -z'
'-x, -y, -z'
'x-1/2, y, -z-1/2'
'x, -y-1/2, z-1/2'
'-x-1/2, y-1/2, z'

loop_
_atom_site_label
_atom_site_type_symbol
_atom_site_fract_x
_atom_site_fract_y
_atom_site_fract_z
_atom_site_U_iso_or_equiv
_atom_site_adp_type
_atom_site_occupancy
_atom_site_site_symmetry_order
_atom_site_calc_flag
_atom_site_refinement_flags_posn
_atom_site_refinement_flags_adp
Co1 Co 0.64432(2) 0.75899(2) 0.34442(2) 0.01292(6) Uani 1 1 d . .
Cl1 Cl 0.54021(4) 0.86650(2) 0.31332(2) 0.02206(9) Uani 1 1 d . .
P1 P 0.66101(4) 0.69301(2) 0.40034(2) 0.01105(8) Uani 1 1 d . .
N1 N 0.74936(15) 0.57822(8) 0.47627(4) 0.0155(3) Uani 1 1 d . .
N2 N 0.81122(14) 0.72558(7) 0.42648(4) 0.0127(2) Uani 1 1 d . .
N3 N 0.69682(15) 0.59418(7) 0.39045(4) 0.0137(3) Uani 1 1 d . .
N4 N 0.52860(14) 0.68992(8) 0.43563(4) 0.0143(3) Uani 1 1 d . .
N5 N 0.86221(14) 0.78567(8) 0.34152(4) 0.0149(3) Uani 1 1 d . .
N6 N 0.61500(16) 0.65724(8) 0.30952(4) 0.0186(3) Uani 1 1 d . .
N7 N 0.26032(15) 0.57736(9) 0.44101(4) 0.0198(3) Uani 1 1 d . .
C1 C 0.88319(17) 0.62486(9) 0.47858(4) 0.0154(3) Uani 1 1 d . .
H1A H 0.9644 0.5877 0.4860 0.019 Uiso 1 1 calc R U
H1B H 0.8729 0.6653 0.5003 0.019 Uiso 1 1 calc R U
C2 C 0.92618(16) 0.66986(9) 0.44018(5) 0.0145(3) Uani 1 1 d . .
H2A H 1.0175 0.7010 0.4450 0.017 Uiso 1 1 calc R U
H2B H 0.9465 0.6295 0.4189 0.017 Uiso 1 1 calc R U
C3 C 0.74111(17) 0.50824(9) 0.45020(5) 0.0158(3) Uani 1 1 d . .
H3A H 0.7000 0.4616 0.4652 0.019 Uiso 1 1 calc R U
H3B H 0.8414 0.4933 0.4414 0.019 Uiso 1 1 calc R U
C4 C 0.64550(18) 0.52440(9) 0.41337(5) 0.0154(3) Uani 1 1 d . .
H4A H 0.6460 0.4756 0.3960 0.018 Uiso 1 1 calc R U
H4B H 0.5430 0.5342 0.4220 0.018 Uiso 1 1 calc R U
C5 C 0.61650(18) 0.60777(10) 0.49473(5) 0.0169(3) Uani 1 1 d . .
H5A H 0.6346 0.6139 0.5238 0.020 Uiso 1 1 calc R U
H5B H 0.5391 0.5660 0.4914 0.020 Uiso 1 1 calc R U
C6 C 0.55809(18) 0.68853(9) 0.47868(4) 0.0165(3) Uani 1 1 d . .
H6A H 0.4661 0.7019 0.4930 0.020 Uiso 1 1 calc R U
H6B H 0.6304 0.7317 0.4849 0.020 Uiso 1 1 calc R U
C7 C 0.86207(17) 0.80624(9) 0.41371(5) 0.0145(3) Uani 1 1 d . .
H7A H 0.9286 0.8282 0.4345 0.017 Uiso 1 1 calc R U
H7B H 0.7761 0.8430 0.4120 0.017 Uiso 1 1 calc R U
C8 C 0.94154(17) 0.80801(9) 0.37402(4) 0.0143(3) Uani 1 1 d . .
C9 C 1.08709(18) 0.83218(10) 0.37076(5) 0.0207(3) Uani 1 1 d . .
H9 H 1.1404 0.8472 0.3940 0.025 Uiso 1 1 calc R U
C10 C 1.15501(19) 0.83457(11) 0.33367(6) 0.0258(4) Uani 1 1 d . .
H10 H 1.2548 0.8508 0.3311 0.031 Uiso 1 1 calc R U
C11 C 1.0735(2) 0.81271(11) 0.30045(5) 0.0246(4) Uani 1 1 d . .
H11 H 1.1161 0.8141 0.2745 0.030 Uiso 1 1 calc R U
C12 C 0.92908(19) 0.78885(10) 0.30560(5) 0.0201(3) Uani 1 1 d . .
H12 H 0.8741 0.7739 0.2826 0.024 Uiso 1 1 calc R U
C13 C 0.77538(17) 0.57838(9) 0.35310(5) 0.0160(3) Uani 1 1 d . .
H13A H 0.8207 0.5237 0.3542 0.019 Uiso 1 1 calc R U
H13B H 0.8550 0.6189 0.3498 0.019 Uiso 1 1 calc R U
C14 C 0.67301(18) 0.58291(10) 0.31769(5) 0.0180(3) Uani 1 1 d . .
C15 C 0.6366(2) 0.51438(11) 0.29557(5) 0.0284(4) Uani 1 1 d . .
H15 H 0.6797 0.4632 0.3017 0.034 Uiso 1 1 calc R U
C16 C 0.5371(3) 0.52099(13) 0.26446(6) 0.0432(6) Uani 1 1 d . .
H16 H 0.5110 0.4747 0.2490 0.052 Uiso 1 1 calc R U
C17 C 0.4767(3) 0.59615(13) 0.25642(6) 0.0458(6) Uani 1 1 d . .
H17 H 0.4075 0.6024 0.2354 0.055 Uiso 1 1 calc R U
C18 C 0.5179(2) 0.66236(12) 0.27927(5) 0.0298(4) Uani 1 1 d . .
H18 H 0.4758 0.7139 0.2734 0.036 Uiso 1 1 calc R U
C19 C 0.37819(17) 0.70382(10) 0.42173(5) 0.0178(3) Uani 1 1 d . .
H19A H 0.3813 0.7401 0.3981 0.021 Uiso 1 1 calc R U
H19B H 0.3229 0.7323 0.4430 0.021 Uiso 1 1 calc R U
C20 C 0.29603(17) 0.62695(10) 0.41059(5) 0.0174(3) Uani 1 1 d . .
C21 C 0.2609(2) 0.60928(11) 0.37111(5) 0.0242(4) Uani 1 1 d . .
H21 H 0.2889 0.6454 0.3503 0.029 Uiso 1 1 calc R U
C22 C 0.1847(2) 0.53842(12) 0.36240(6) 0.0287(4) Uani 1 1 d . .
H22 H 0.1591 0.5253 0.3356 0.034 Uiso 1 1 calc R U
C23 C 0.14653(19) 0.48716(11) 0.39356(6) 0.0259(4) Uani 1 1 d . .
H23 H 0.0939 0.4382 0.3887 0.031 Uiso 1 1 calc R U
C24 C 0.18718(18) 0.50919(11) 0.43202(5) 0.0220(3) Uani 1 1 d . .
H24 H 0.1615 0.4737 0.4533 0.026 Uiso 1 1 calc R U

loop_
_atom_site_aniso_label
_atom_site_aniso_U_11
_atom_site_aniso_U_22
_atom_site_aniso_U_33
_atom_site_aniso_U_23
_atom_site_aniso_U_13
_atom_site_aniso_U_12
Co1 0.01370(11) 0.01208(10) 0.01297(10) 0.00174(7) -0.00194(7) -0.00044(7)
Cl1 0.02079(19) 0.02049(19) 0.0249(2) 0.00893(15) 0.00012(15) 0.00450(15)
P1 0.01217(17) 0.00943(17) 0.01155(17) -0.00012(13) -0.00018(13) 0.00003(13)
N1 0.0164(6) 0.0138(6) 0.0163(6) -0.0014(5) 0.0026(5) -0.0001(5)
N2 0.0136(6) 0.0102(6) 0.0143(6) 0.0009(5) -0.0011(5) -0.0009(5)
N3 0.0188(6) 0.0099(6) 0.0123(6) -0.0006(5) 0.0007(5) -0.0001(5)
N4 0.0119(6) 0.0174(6) 0.0137(6) 0.0008(5) 0.0016(5) 0.0014(5)
N5 0.0162(6) 0.0134(6) 0.0150(6) -0.0001(5) -0.0007(5) -0.0007(5)
N6 0.0230(7) 0.0180(7) 0.0149(6) 0.0009(5) -0.0033(5) -0.0041(5)
N7 0.0146(6) 0.0235(7) 0.0214(7) 0.0041(6) -0.0002(5) 0.0013(5)
C1 0.0182(7) 0.0157(7) 0.0124(7) 0.0008(6) -0.0020(6) 0.0006(6)
C2 0.0131(7) 0.0146(7) 0.0158(7) 0.0010(6) -0.0017(6) -0.0003(6)
C3 0.0186(7) 0.0115(7) 0.0173(7) 0.0018(6) 0.0002(6) 0.0007(6)
C4 0.0189(8) 0.0094(7) 0.0178(7) 0.0006(6) -0.0010(6) -0.0013(6)
C5 0.0195(8) 0.0180(8) 0.0133(7) 0.0026(6) 0.0038(6) 0.0014(6)
C6 0.0192(7) 0.0172(7) 0.0131(7) -0.0016(6) 0.0036(6) 0.0027(6)
C7 0.0178(7) 0.0109(7) 0.0148(7) -0.0006(5) -0.0011(6) -0.0030(6)
C8 0.0173(7) 0.0096(6) 0.0160(7) 0.0009(5) -0.0015(6) -0.0006(5)
C9 0.0189(8) 0.0200(8) 0.0233(8) 0.0003(6) -0.0038(6) -0.0048(6)
C10 0.0176(8) 0.0280(9) 0.0316(10) 0.0011(7) 0.0042(7) -0.0064(7)
C11 0.0238(9) 0.0277(9) 0.0222(8) -0.0004(7) 0.0086(7) -0.0008(7)
C12 0.0221(8) 0.0228(8) 0.0154(7) -0.0017(6) 0.0013(6) -0.0004(7)
C13 0.0168(7) 0.0149(7) 0.0163(7) -0.0032(6) 0.0017(6) 0.0012(6)
C14 0.0224(8) 0.0178(8) 0.0138(7) -0.0016(6) 0.0018(6) -0.0033(6)
C15 0.0459(12) 0.0193(8) 0.0200(8) -0.0037(7) -0.0023(8) -0.0045(8)
C16 0.0740(17) 0.0276(10) 0.0279(10) -0.0058(8) -0.0184(11) -0.0154(11)
C17 0.0712(17) 0.0349(11) 0.0313(11) 0.0032(9) -0.0328(11) -0.0144(11)
C18 0.0412(11) 0.0250(9) 0.0232(9) 0.0038(7) -0.0155(8) -0.0059(8)
C19 0.0134(7) 0.0182(8) 0.0218(8) 0.0024(6) 0.0012(6) 0.0029(6)
C20 0.0105(7) 0.0208(8) 0.0207(8) 0.0012(6) 0.0017(6) 0.0041(6)
C21 0.0236(9) 0.0298(9) 0.0192(8) 0.0022(7) 0.0033(7) 0.0018(7)
C22 0.0269(9) 0.0361(10) 0.0230(9) -0.0074(8) -0.0031(7) 0.0034(8)
C23 0.0185(8) 0.0208(8) 0.0385(10) -0.0040(7) -0.0016(7) 0.0021(7)
C24 0.0156(8) 0.0215(8) 0.0288(9) 0.0061(7) 0.0004(7) 0.0026(6)

loop_
_atom_type_symbol
_atom_type_description
_atom_type_scat_dispersion_real
_atom_type_scat_dispersion_imag
_atom_type_scat_source
C C 0.0033 0.0016 'International Tables Vol C Tables 4.2.6.8 and 6.1.1.4'
H H 0.0000 0.0000 'International Tables Vol C Tables 4.2.6.8 and 6.1.1.4'
N N 0.0061 0.0033 'International Tables Vol C Tables 4.2.6.8 and 6.1.1.4'
P P 0.1023 0.0942 'International Tables Vol C Tables 4.2.6.8 and 6.1.1.4'
Cl Cl 0.1484 0.1585 'International Tables Vol C Tables 4.2.6.8 and 6.1.1.4'
Co Co 0.3494 0.9721 'International Tables Vol C Tables 4.2.6.8 and 6.1.1.4'

loop_
_geom_angle_atom_site_label_1
_geom_angle_atom_site_label_2
_geom_angle_atom_site_label_3
_geom_angle
N5 Co1 N6 105.95(6)
N5 Co1 P1 94.63(4)
N6 Co1 P1 95.30(4)
N5 Co1 Cl1 102.62(4)
N6 Co1 Cl1 108.66(4)
P1 Co1 Cl1 144.910(18)
N4 P1 N3 104.23(7)
N4 P1 N2 102.87(7)
N3 P1 N2 104.30(7)
N4 P1 Co1 124.66(5)
N3 P1 Co1 109.00(5)
N2 P1 Co1 109.94(5)
N4 P1 N1 67.31(5)
N3 P1 N1 63.21(5)
N2 P1 N1 65.53(5)
Co1 P1 N1 167.92(3)
C1 N1 C5 120.44(13)
C1 N1 C3 119.96(13)
C5 N1 C3 118.87(13)
C1 N1 P1 86.71(8)
C5 N1 P1 86.11(8)
C3 N1 P1 88.70(8)
C2 N2 C7 115.51(12)
C2 N2 P1 122.42(10)
C7 N2 P1 112.72(10)
C4 N3 C13 117.82(12)
C4 N3 P1 126.31(10)
C13 N3 P1 115.61(10)
C19 N4 C6 119.08(12)
C19 N4 P1 116.16(10)
C6 N4 P1 123.87(11)
C12 N5 C8 117.63(14)
C12 N5 Co1 119.42(11)
C8 N5 Co1 122.66(11)
C18 N6 C14 117.55(14)
C18 N6 Co1 117.46(12)
C14 N6 Co1 124.50(11)
C24 N7 C20 117.27(15)
N1 C1 C2 115.29(12)
N2 C2 C1 112.43(12)
N1 C3 C4 112.15(12)
N3 C4 C3 112.19(13)
N1 C5 C6 115.72(13)
N4 C6 C5 115.02(13)
N2 C7 C8 115.08(12)
N5 C8 C9 121.54(15)
N5 C8 C7 116.36(14)
C9 C8 C7 122.10(14)
C10 C9 C8 120.28(16)
C11 C10 C9 118.18(16)
C12 C11 C10 118.90(16)
N5 C12 C11 123.46(16)
N3 C13 C14 111.09(13)
N6 C14 C15 121.98(16)
N6 C14 C13 116.25(13)
C15 C14 C13 121.74(15)
C16 C15 C14 119.58(18)
C17 C16 C15 118.57(18)
C16 C17 C18 119.28(19)
N6 C18 C17 123.03(18)
N4 C19 C20 114.20(13)
N7 C20 C21 122.51(16)
N7 C20 C19 116.03(14)
C21 C20 C19 121.46(15)
C22 C21 C20 119.38(16)
C23 C22 C21 118.57(17)
C22 C23 C24 118.22(17)
N7 C24 C23 124.06(16)

loop_
_geom_bond_atom_site_label_1
_geom_bond_atom_site_label_2
_geom_bond_distance
Co1 N5 2.0334(14)
Co1 N6 2.0568(14)
Co1 P1 2.1675(5)
Co1 Cl1 2.2589(5)
P1 N4 1.6879(13)
P1 N3 1.6892(13)
P1 N2 1.7089(13)
P1 N1 3.2647(14)
N1 C1 1.441(2)
N1 C5 1.442(2)
N1 C3 1.445(2)
N2 C2 1.4640(19)
N2 C7 1.4677(19)
N3 C4 1.4563(19)
N3 C13 1.4629(19)
N4 C19 1.4638(19)
N4 C6 1.4651(19)
N5 C12 1.348(2)
N5 C8 1.3557(19)
N6 C18 1.346(2)
N6 C14 1.358(2)
N7 C24 1.337(2)
N7 C20 1.344(2)
C1 C2 1.533(2)
C3 C4 1.532(2)
C5 C6 1.527(2)
C7 C8 1.512(2)
C8 C9 1.387(2)
C9 C10 1.387(2)
C10 C11 1.384(3)
C11 C12 1.383(2)
C13 C14 1.509(2)
C14 C15 1.388(2)
C15 C16 1.384(3)
C16 C17 1.379(3)
C17 C18 1.382(3)
C19 C20 1.515(2)
C20 C21 1.389(2)
C21 C22 1.387(3)
C22 C23 1.384(3)
C23 C24 1.387(3)
